data_4129701
loop_
_publ_author_name
'Liu, Zengjin'
'Lin, Xinglong'
'Yang, Na'
'Su, Zhishan'
'Hu, Changwei'
'Xiao, Peihong'
'He, Yanyang'
'Song, Zhenlei'

_publ_section_title
;
 Unique Steric Effect of Geminal Bis(silane) To Control the High
 Exo-selectivity in Intermolecular Diels-Alder Reaction.
;
_journal_issue 6
_journal_name_full 'Journal of the American Chemical Society'
_journal_page_first 1877
_journal_page_last 1883
_journal_paper_doi 10.1021/jacs.5b09689
_journal_volume 138
_journal_year 2016
_chemical_absolute_configuration unk
_chemical_formula_moiety 'C32 H53 N O3 Si2'
_chemical_formula_sum 'C32 H53 N O3 Si2'
_chemical_formula_weight 555.93
_space_group_crystal_system orthorhombic
_space_group_IT_number 19
_space_group_name_Hall 'P 2ac 2ab'
_space_group_name_H-M_alt 'P 21 21 21'
_atom_sites_solution_hydrogens geom
_atom_sites_solution_primary iterative
_atom_sites_solution_secondary difmap
_audit_creation_date 2013-11-09
_audit_creation_method
;
Olex2 1.2
(compiled 2013.09.17 svn.r2790 for OlexSys, GUI svn.r4601)
;
_cell_angle_alpha 90.00
_cell_angle_beta 90.00
_cell_angle_gamma 90.00
_cell_formula_units_Z 4
_cell_length_a 8.6338(6)
_cell_length_b 40.258(4)
_cell_length_c 9.8293(6)
_cell_measurement_reflns_used 3350
_cell_measurement_temperature 293(2)
_cell_measurement_theta_max 19.5390
_cell_measurement_theta_min 3.4810
_cell_volume 3416.5(5)
_computing_cell_refinement
;
CrysAlisPro, Agilent Technologies,
Version 1.171.36.28 (release 01-02-2013 CrysAlis171 .NET)
(compiled Feb  1 2013,16:14:44)
;
_computing_data_collection
;
CrysAlisPro, Agilent Technologies,
Version 1.171.36.28 (release 01-02-2013 CrysAlis171 .NET)
(compiled Feb  1 2013,16:14:44)
;
_computing_data_reduction
;
CrysAlisPro, Agilent Technologies,
Version 1.171.36.28 (release 01-02-2013 CrysAlis171 .NET)
(compiled Feb  1 2013,16:14:44)
;
_computing_molecular_graphics
;
O. V. Dolomanov, L. J. Bourhis, R. J. Gildea, J. A. K. Howard and H. Puschmann,
OLEX2: a complete structure solution, refinement and analysis program.
J. Appl. Cryst. (2009). 42, 339-341.
;
_computing_publication_material
;
O. V. Dolomanov, L. J. Bourhis, R. J. Gildea, J. A. K. Howard and H. Puschmann,
OLEX2: a complete structure solution, refinement and analysis program.
J. Appl. Cryst. (2009). 42, 339-341.
;
_computing_structure_refinement
;
SHELX, G.M. Sheldrick, Acta Cryst.
(2008). A64, 112-122
;
_computing_structure_solution 'SUPERFLIP, J. Appl. Cryst. (2007) 40, 786-790'
_diffrn_ambient_temperature 293(2)
_diffrn_detector_area_resol_mean 16.0733
_diffrn_measured_fraction_theta_full 0.9965
_diffrn_measured_fraction_theta_max 0.9198
_diffrn_measurement_device_type 'SuperNova, Dual, Cu at zero, Eos'
_diffrn_measurement_method '\w scans'
_diffrn_orient_matrix_UB_11 -0.0450455000
_diffrn_orient_matrix_UB_12 0.0146711000
_diffrn_orient_matrix_UB_13 -0.0054441000
_diffrn_orient_matrix_UB_21 -0.0686901000
_diffrn_orient_matrix_UB_22 -0.0096091000
_diffrn_orient_matrix_UB_23 0.0039016000
_diffrn_orient_matrix_UB_31 0.0003311000
_diffrn_orient_matrix_UB_32 0.0016449000
_diffrn_orient_matrix_UB_33 0.0718550000
_diffrn_radiation_monochromator mirror
_diffrn_radiation_type 'Mo K\a'
_diffrn_radiation_wavelength 0.7107
_diffrn_reflns_av_R_equivalents 0.1027
_diffrn_reflns_av_unetI/netI 0.1191
_diffrn_reflns_limit_h_max 10
_diffrn_reflns_limit_h_min -10
_diffrn_reflns_limit_k_max 49
_diffrn_reflns_limit_k_min -49
_diffrn_reflns_limit_l_max 12
_diffrn_reflns_limit_l_min -12
_diffrn_reflns_number 24175
_diffrn_reflns_theta_full 25.99
_diffrn_reflns_theta_max 25.99
_diffrn_reflns_theta_min 2.89
_diffrn_source 'SuperNova (Mo) X-ray Source'
_exptl_absorpt_coefficient_mu 0.133
_exptl_absorpt_correction_T_max 1.00000
_exptl_absorpt_correction_T_min 0.49437
_exptl_absorpt_correction_type multi-scan
_exptl_absorpt_process_details
;
CrysAlisPro, Agilent Technologies,
Version 1.171.36.28 (release 01-02-2013 CrysAlis171 .NET)
(compiled Feb  1 2013,16:14:44)
Empirical absorption correction using spherical harmonics,
 implemented in SCALE3 ABSPACK scaling algorithm.
;
_exptl_crystal_colour 'clear light colourless'
_exptl_crystal_density_diffrn 1.081
_exptl_crystal_density_method 'not measured'
_exptl_crystal_description needle
_exptl_crystal_F_000 1216
_exptl_crystal_size_max 0.3900
_exptl_crystal_size_mid 0.2600
_exptl_crystal_size_min 0.2400
_refine_diff_density_max 0.220
_refine_diff_density_min -0.212
_refine_diff_density_rms 0.038
_refine_ls_abs_structure_details 'Flack H D (1983), Acta Cryst. A39, 876-881'
_refine_ls_abs_structure_Flack 0.0(2)
_refine_ls_extinction_method none
_refine_ls_goodness_of_fit_ref 0.917
_refine_ls_hydrogen_treatment mixed
_refine_ls_matrix_type full
_refine_ls_number_parameters 350
_refine_ls_number_reflns 6735
_refine_ls_number_restraints 0
_refine_ls_restrained_S_all 0.917
_refine_ls_R_factor_all 0.1475
_refine_ls_R_factor_gt 0.0744
_refine_ls_shift/su_max 0.001
_refine_ls_shift/su_mean 0.000
_refine_ls_structure_factor_coef Fsqd
_refine_ls_weighting_details 'calc w=1/[\s^2^(Fo^2^)+(0.1000P)^2^+0.0000P] where P=(Fo^2^+2Fc^2^)/3'
_refine_ls_weighting_scheme calc
_refine_ls_wR_factor_gt 0.1691
_refine_ls_wR_factor_ref 0.2154
_reflns_number_gt 3482
_reflns_number_total 6735
_reflns_threshold_expression >2sigma(I)
_cod_data_source_file ja5b09689_si_002.cif
_cod_data_source_block songzhl1018_2
_cod_original_cell_volume 3416.4(5)
_cod_database_code 4129701
_reflns_odcompleteness_completeness 99.65
_reflns_odcompleteness_iscentric 1
_reflns_odcompleteness_theta 26.32
_olex2_refinement_description
;
1. Fixed Uiso
 At 1.2 times of:
  All C(H) groups, All C(H,H) groups
 At 1.5 times of:
  All C(H,H,H) groups
2.a Ternary CH refined with riding coordinates:
 C8(H8), C12(H12), C13(H13), C20(H20)
2.b Secondary CH2 refined with riding coordinates:
 C7(H7A,H7B), C9(H9A,H9B), C16(H16A,H16B), C17(H17A,H17B), C18(H18A,H18B),
 C21(H21A,H21B), C23(H23A,H23B), C25(H25A,H25B), C27(H27A,H27B), C29(H29A,H29B),
  C31(H31A,H31B)
2.c Aromatic/amide H refined with riding coordinates:
 C1(H1), C2(H2), C3(H3), C4(H4), C5(H5), C14(H14)
2.d Idealised Me refined as rotating group:
 C19(H19A,H19B,H19C), C22(H22A,H22B,H22C), C24(H24A,H24B,H24C), C26(H26A,H26B,
 H26C), C28(H28A,H28B,H28C), C30(H30A,H30B,H30C), C32(H32A,H32B,H32C)
;

loop_
_space_group_symop_id
_space_group_symop_operation_xyz
1 'x, y, z'
2 '-x+1/2, -y, z+1/2'
3 'x+1/2, -y+1/2, -z'
4 '-x, y+1/2, -z+1/2'

loop_
_atom_site_label
_atom_site_type_symbol
_atom_site_fract_x
_atom_site_fract_y
_atom_site_fract_z
_atom_site_U_iso_or_equiv
_atom_site_adp_type
_atom_site_occupancy
_atom_site_symmetry_multiplicity
_atom_site_calc_flag
_atom_site_refinement_flags
Si1 Si -0.47951(16) -0.53704(4) -0.28924(13) 0.0553(4) Uani 1 1 d .
Si2 Si -0.62449(17) -0.59390(4) -0.08552(14) 0.0606(4) Uani 1 1 d .
O1 O -0.3703(8) -0.76519(12) -0.5416(5) 0.126(2) Uani 1 1 d .
O2 O -0.4076(9) -0.72396(12) -0.3950(5) 0.137(2) Uani 1 1 d .
O3 O -0.4782(6) -0.67232(9) -0.7583(3) 0.0896(14) Uani 1 1 d .
N1 N -0.4366(5) -0.71680(11) -0.6286(4) 0.0681(13) Uani 1 1 d .
C1 C -0.5193(7) -0.76129(17) -1.0457(6) 0.0827(18) Uani 1 1 d .
H1 H -0.4711 -0.7408 -1.0573 0.099 Uiso 1 1 calc R
C2 C -0.5193(8) -0.7841(2) -1.1513(7) 0.101(2) Uani 1 1 d .
H2 H -0.4717 -0.7790 -1.2336 0.122 Uiso 1 1 calc R
C3 C -0.5898(8) -0.8141(2) -1.1335(9) 0.104(2) Uani 1 1 d .
H3 H -0.5872 -0.8298 -1.2029 0.125 Uiso 1 1 calc R
C4 C -0.6635(9) -0.82125(19) -1.0153(9) 0.105(2) Uani 1 1 d .
H4 H -0.7141 -0.8415 -1.0049 0.126 Uiso 1 1 calc R
C5 C -0.6634(7) -0.79875(17) -0.9115(7) 0.0851(18) Uani 1 1 d .
H5 H -0.7140 -0.8039 -0.8306 0.102 Uiso 1 1 calc R
C6 C -0.5895(6) -0.76856(14) -0.9245(6) 0.0654(14) Uani 1 1 d .
C7 C -0.5912(7) -0.74443(14) -0.8068(6) 0.0727(16) Uani 1 1 d .
H7A H -0.6583 -0.7530 -0.7358 0.087 Uiso 1 1 calc R
H7B H -0.6334 -0.7234 -0.8373 0.087 Uiso 1 1 calc R
C8 C -0.4302(7) -0.73879(13) -0.7487(5) 0.0645(15) Uani 1 1 d .
H8 H -0.3618 -0.7293 -0.8182 0.077 Uiso 1 1 calc R
C9 C -0.3569(10) -0.76930(17) -0.6860(7) 0.106(2) Uani 1 1 d .
H9A H -0.4105 -0.7892 -0.7153 0.127 Uiso 1 1 calc R
H9B H -0.2489 -0.7710 -0.7124 0.127 Uiso 1 1 calc R
C10 C -0.4072(10) -0.73348(19) -0.5095(8) 0.106(3) Uani 1 1 d .
C11 C -0.4678(7) -0.68278(14) -0.6437(5) 0.0702(15) Uani 1 1 d .
C12 C -0.4836(6) -0.66156(13) -0.5185(5) 0.0602(14) Uani 1 1 d .
H12 H -0.5135 -0.6756 -0.4413 0.072 Uiso 1 1 calc R
C13 C -0.6039(6) -0.63479(12) -0.5385(5) 0.0538(12) Uani 1 1 d .
H13 H -0.5794 -0.6231 -0.6233 0.065 Uiso 1 1 calc R
C14 C -0.5949(6) -0.60980(12) -0.4240(5) 0.0526(12) Uani 1 1 d .
H14 H -0.6802 -0.5960 -0.4120 0.063 Uiso 1 1 calc R
C15 C -0.4789(6) -0.60566(12) -0.3403(5) 0.0522(12) Uani 1 1 d .
C16 C -0.3323(6) -0.62564(16) -0.3563(6) 0.0767(18) Uani 1 1 d .
H16A H -0.3230 -0.6409 -0.2802 0.092 Uiso 1 1 calc R
H16B H -0.2440 -0.6107 -0.3537 0.092 Uiso 1 1 calc R
C17 C -0.3283(7) -0.64536(16) -0.4886(6) 0.0772(18) Uani 1 1 d .
H17A H -0.3010 -0.6306 -0.5630 0.093 Uiso 1 1 calc R
H17B H -0.2491 -0.6624 -0.4824 0.093 Uiso 1 1 calc R
C18 C -0.7692(7) -0.64893(16) -0.5518(7) 0.0787(18) Uani 1 1 d .
H18A H -0.7677 -0.6671 -0.6168 0.094 Uiso 1 1 calc R
H18B H -0.8005 -0.6580 -0.4646 0.094 Uiso 1 1 calc R
C19 C -0.8876(8) -0.6238(2) -0.5966(8) 0.116(3) Uani 1 1 d .
H19A H -0.8553 -0.6140 -0.6808 0.174 Uiso 1 1 calc R
H19B H -0.8976 -0.6069 -0.5284 0.174 Uiso 1 1 calc R
H19C H -0.9857 -0.6347 -0.6092 0.174 Uiso 1 1 calc R
C20 C -0.4830(6) -0.58107(11) -0.2232(4) 0.0516(12) Uani 1 1 d .
H20 H -0.3815 -0.5837 -0.1799 0.062 Uiso 1 1 calc R
C21 C -0.6436(6) -0.52611(14) -0.4082(5) 0.0664(15) Uani 1 1 d .
H21A H -0.7318 -0.5400 -0.3853 0.080 Uiso 1 1 calc R
H21B H -0.6733 -0.5032 -0.3910 0.080 Uiso 1 1 calc R
C22 C -0.6121(8) -0.5298(2) -0.5593(6) 0.103(2) Uani 1 1 d .
H22A H -0.7051 -0.5252 -0.6095 0.155 Uiso 1 1 calc R
H22B H -0.5787 -0.5521 -0.5781 0.155 Uiso 1 1 calc R
H22C H -0.5326 -0.5145 -0.5861 0.155 Uiso 1 1 calc R
C23 C -0.2956(6) -0.53072(18) -0.3833(6) 0.085(2) Uani 1 1 d .
H23A H -0.2893 -0.5475 -0.4539 0.103 Uiso 1 1 calc R
H23B H -0.3007 -0.5093 -0.4281 0.103 Uiso 1 1 calc R
C24 C -0.1470(7) -0.5320(2) -0.3014(7) 0.117(3) Uani 1 1 d .
H24A H -0.0602 -0.5283 -0.3605 0.175 Uiso 1 1 calc R
H24B H -0.1373 -0.5534 -0.2593 0.175 Uiso 1 1 calc R
H24C H -0.1493 -0.5151 -0.2324 0.175 Uiso 1 1 calc R
C25 C -0.4830(8) -0.50692(13) -0.1448(5) 0.0736(15) Uani 1 1 d .
H25A H -0.5812 -0.5092 -0.0976 0.088 Uiso 1 1 calc R
H25B H -0.4018 -0.5129 -0.0812 0.088 Uiso 1 1 calc R
C26 C -0.4617(9) -0.47035(15) -0.1849(7) 0.106(2) Uani 1 1 d .
H26A H -0.5399 -0.4642 -0.2496 0.160 Uiso 1 1 calc R
H26B H -0.3612 -0.4674 -0.2247 0.160 Uiso 1 1 calc R
H26C H -0.4708 -0.4566 -0.1054 0.160 Uiso 1 1 calc R
C27 C -0.5686(8) -0.57482(17) 0.0818(6) 0.088(2) Uani 1 1 d .
H27A H -0.5826 -0.5510 0.0756 0.106 Uiso 1 1 calc R
H27B H -0.6389 -0.5830 0.1513 0.106 Uiso 1 1 calc R
C28 C -0.4027(8) -0.5818(2) 0.1274(6) 0.107(2) Uani 1 1 d .
H28A H -0.3317 -0.5706 0.0680 0.161 Uiso 1 1 calc R
H28B H -0.3835 -0.6053 0.1242 0.161 Uiso 1 1 calc R
H28C H -0.3886 -0.5739 0.2188 0.161 Uiso 1 1 calc R
C29 C -0.8261(6) -0.58015(17) -0.1258(6) 0.0832(19) Uani 1 1 d .
H29A H -0.8243 -0.5564 -0.1426 0.100 Uiso 1 1 calc R
H29B H -0.8581 -0.5909 -0.2096 0.100 Uiso 1 1 calc R
C30 C -0.9481(8) -0.5872(2) -0.0177(8) 0.130(3) Uani 1 1 d .
H30A H -1.0464 -0.5787 -0.0475 0.196 Uiso 1 1 calc R
H30B H -0.9191 -0.5765 0.0658 0.196 Uiso 1 1 calc R
H30C H -0.9558 -0.6107 -0.0034 0.196 Uiso 1 1 calc R
C31 C -0.6176(10) -0.63936(18) -0.0561(8) 0.110(2) Uani 1 1 d .
H31A H -0.5181 -0.6465 -0.0914 0.131 Uiso 1 1 calc R
H31B H -0.6115 -0.6420 0.0419 0.131 Uiso 1 1 calc R
C32 C -0.7158(13) -0.6619(2) -0.0965(19) 0.254(9) Uani 1 1 d .
H32A H -0.7775 -0.6690 -0.0207 0.381 Uiso 1 1 calc R
H32B H -0.6604 -0.6805 -0.1331 0.381 Uiso 1 1 calc R
H32C H -0.7819 -0.6526 -0.1654 0.381 Uiso 1 1 calc R

loop_
_atom_site_aniso_label
_atom_site_aniso_U_11
_atom_site_aniso_U_22
_atom_site_aniso_U_33
_atom_site_aniso_U_23
_atom_site_aniso_U_13
_atom_site_aniso_U_12
Si1 0.0524(8) 0.0606(10) 0.0529(7) 0.0054(7) -0.0042(7) -0.0081(7)
Si2 0.0628(9) 0.0638(10) 0.0552(8) 0.0056(7) 0.0019(7) -0.0040(8)
O1 0.205(6) 0.071(4) 0.102(4) -0.004(3) -0.036(4) 0.049(4)
O2 0.251(7) 0.090(4) 0.071(3) 0.002(3) -0.035(4) 0.054(4)
O3 0.156(4) 0.062(3) 0.0513(19) 0.0048(17) 0.011(3) 0.016(3)
N1 0.094(3) 0.052(3) 0.058(2) -0.002(2) -0.005(2) 0.017(2)
C1 0.071(4) 0.095(5) 0.082(4) -0.006(3) 0.010(4) -0.013(4)
C2 0.083(5) 0.140(7) 0.081(4) -0.023(5) 0.011(4) 0.004(5)
C3 0.075(5) 0.114(7) 0.123(6) -0.055(5) -0.003(5) 0.016(5)
C4 0.092(5) 0.076(6) 0.148(7) -0.024(5) -0.003(6) -0.005(4)
C5 0.085(4) 0.075(5) 0.095(4) -0.014(4) -0.005(4) -0.008(4)
C6 0.058(3) 0.058(4) 0.080(4) -0.005(3) 0.004(3) -0.003(3)
C7 0.074(4) 0.064(4) 0.080(4) -0.014(3) 0.007(3) 0.004(3)
C8 0.081(4) 0.045(3) 0.067(3) -0.011(2) -0.003(3) 0.009(3)
C9 0.143(7) 0.069(5) 0.106(5) -0.018(4) -0.016(5) 0.034(5)
C10 0.148(7) 0.074(5) 0.095(5) -0.009(4) -0.033(5) 0.039(5)
C11 0.089(4) 0.057(4) 0.065(3) 0.000(3) -0.001(3) 0.015(3)
C12 0.071(4) 0.060(3) 0.051(3) 0.003(2) 0.006(3) 0.014(3)
C13 0.059(3) 0.051(3) 0.052(3) 0.002(2) -0.002(2) 0.002(3)
C14 0.056(3) 0.046(3) 0.056(3) -0.004(2) 0.001(3) 0.006(2)
C15 0.047(3) 0.054(3) 0.056(3) -0.005(2) 0.001(2) 0.004(2)
C16 0.059(3) 0.091(5) 0.080(4) -0.016(3) -0.010(3) 0.018(3)
C17 0.061(4) 0.093(5) 0.077(4) -0.016(3) -0.003(3) 0.024(3)
C18 0.079(4) 0.072(5) 0.085(4) -0.017(3) -0.009(3) -0.006(3)
C19 0.079(4) 0.131(7) 0.138(6) -0.028(5) -0.032(5) 0.008(5)
C20 0.046(3) 0.058(3) 0.051(2) 0.001(2) -0.007(2) 0.005(2)
C21 0.073(3) 0.064(4) 0.063(3) 0.007(3) -0.012(3) -0.001(3)
C22 0.097(5) 0.141(7) 0.071(4) 0.030(4) -0.016(4) 0.004(5)
C23 0.062(3) 0.108(6) 0.086(4) 0.027(4) -0.006(3) -0.014(3)
C24 0.061(4) 0.182(8) 0.107(5) 0.038(5) -0.022(4) -0.028(5)
C25 0.091(4) 0.056(4) 0.075(3) 0.003(3) -0.018(4) -0.003(3)
C26 0.154(7) 0.060(5) 0.105(5) 0.009(3) -0.026(5) -0.024(4)
C27 0.106(5) 0.100(5) 0.060(3) 0.007(3) 0.022(4) -0.015(4)
C28 0.099(5) 0.153(8) 0.069(4) -0.003(4) -0.015(4) -0.017(5)
C29 0.064(4) 0.096(5) 0.090(4) 0.017(4) 0.012(3) 0.000(3)
C30 0.080(5) 0.178(9) 0.134(6) 0.030(6) 0.053(5) 0.011(5)
C31 0.119(6) 0.075(5) 0.135(6) 0.036(4) -0.003(5) -0.025(5)
C32 0.161(9) 0.069(7) 0.53(3) 0.032(12) -0.119(14) -0.032(6)

loop_
_atom_type_symbol
_atom_type_description
_atom_type_scat_dispersion_real
_atom_type_scat_dispersion_imag
_atom_type_scat_source
C C 0.0033 0.0016 'International Tables Vol C Tables 4.2.6.8 and 6.1.1.4'
H H 0.0000 0.0000 'International Tables Vol C Tables 4.2.6.8 and 6.1.1.4'
N N 0.0061 0.0033 'International Tables Vol C Tables 4.2.6.8 and 6.1.1.4'
O O 0.0106 0.0060 'International Tables Vol C Tables 4.2.6.8 and 6.1.1.4'
Si Si 0.0817 0.0704 'International Tables Vol C Tables 4.2.6.8 and 6.1.1.4'

loop_
_geom_angle_atom_site_label_1
_geom_angle_atom_site_label_2
_geom_angle_atom_site_label_3
_geom_angle
C20 Si1 C21 114.8(2)
C23 Si1 C20 108.3(3)
C23 Si1 C21 107.6(2)
C23 Si1 C25 107.7(3)
C25 Si1 C20 110.4(2)
C25 Si1 C21 107.9(3)
C27 Si2 C20 110.4(2)
C29 Si2 C20 111.6(2)
C29 Si2 C27 107.7(3)
C31 Si2 C20 111.1(3)
C31 Si2 C27 105.0(3)
C31 Si2 C29 110.8(3)
C10 O1 C9 111.1(5)
C10 N1 C8 112.5(5)
C10 N1 C11 127.1(5)
C11 N1 C8 120.5(4)
C2 C1 H1 119.6
C6 C1 H1 119.6
C6 C1 C2 120.7(6)
C1 C2 H2 120.3
C3 C2 C1 119.3(7)
C3 C2 H2 120.3
C2 C3 H3 119.7
C4 C3 C2 120.5(7)
C4 C3 H3 119.7
C3 C4 H4 120.0
C3 C4 C5 120.0(7)
C5 C4 H4 120.0
C4 C5 H5 119.5
C4 C5 C6 121.1(7)
C6 C5 H5 119.5
C1 C6 C5 118.3(6)
C1 C6 C7 122.2(5)
C5 C6 C7 119.4(5)
C6 C7 H7A 109.2
C6 C7 H7B 109.2
C6 C7 C8 112.0(5)
H7A C7 H7B 107.9
C8 C7 H7A 109.2
C8 C7 H7B 109.2
N1 C8 C7 110.9(4)
N1 C8 H8 110.3
N1 C8 C9 100.2(5)
C7 C8 H8 110.3
C9 C8 C7 114.5(5)
C9 C8 H8 110.3
O1 C9 C8 106.0(5)
O1 C9 H9A 110.5
O1 C9 H9B 110.5
C8 C9 H9A 110.5
C8 C9 H9B 110.5
H9A C9 H9B 108.7
O1 C10 N1 107.8(6)
O2 C10 O1 121.8(7)
O2 C10 N1 130.4(7)
O3 C11 N1 117.0(5)
O3 C11 C12 124.0(5)
N1 C11 C12 119.0(4)
C11 C12 H12 109.3
C11 C12 C13 111.2(4)
C11 C12 C17 108.8(5)
C13 C12 H12 109.3
C13 C12 C17 109.0(5)
C17 C12 H12 109.3
C12 C13 H13 107.7
C12 C13 C14 110.1(4)
C12 C13 C18 112.6(5)
C14 C13 H13 107.7
C14 C13 C18 110.9(4)
C18 C13 H13 107.7
C13 C14 H14 116.8
C15 C14 C13 126.4(5)
C15 C14 H14 116.8
C14 C15 C16 120.6(4)
C14 C15 C20 122.9(4)
C16 C15 C20 116.5(4)
C15 C16 H16A 109.1
C15 C16 H16B 109.1
C15 C16 C17 112.7(5)
H16A C16 H16B 107.8
C17 C16 H16A 109.1
C17 C16 H16B 109.1
C12 C17 C16 111.6(5)
C12 C17 H17A 109.3
C12 C17 H17B 109.3
C16 C17 H17A 109.3
C16 C17 H17B 109.3
H17A C17 H17B 108.0
C13 C18 H18A 108.8
C13 C18 H18B 108.8
H18A C18 H18B 107.6
C19 C18 C13 114.0(6)
C19 C18 H18A 108.8
C19 C18 H18B 108.8
C18 C19 H19A 109.5
C18 C19 H19B 109.5
C18 C19 H19C 109.5
H19A C19 H19B 109.5
H19A C19 H19C 109.5
H19B C19 H19C 109.5
Si1 C20 Si2 120.8(2)
Si1 C20 H20 103.7
Si2 C20 H20 103.7
C15 C20 Si1 110.5(3)
C15 C20 Si2 112.3(3)
C15 C20 H20 103.7
Si1 C21 H21A 108.1
Si1 C21 H21B 108.1
H21A C21 H21B 107.3
C22 C21 Si1 116.6(4)
C22 C21 H21A 108.1
C22 C21 H21B 108.1
C21 C22 H22A 109.5
C21 C22 H22B 109.5
C21 C22 H22C 109.5
H22A C22 H22B 109.5
H22A C22 H22C 109.5
H22B C22 H22C 109.5
Si1 C23 H23A 108.0
Si1 C23 H23B 108.0
H23A C23 H23B 107.3
C24 C23 Si1 117.1(4)
C24 C23 H23A 108.0
C24 C23 H23B 108.0
C23 C24 H24A 109.5
C23 C24 H24B 109.5
C23 C24 H24C 109.5
H24A C24 H24B 109.5
H24A C24 H24C 109.5
H24B C24 H24C 109.5
Si1 C25 H25A 108.5
Si1 C25 H25B 108.5
H25A C25 H25B 107.5
C26 C25 Si1 115.2(4)
C26 C25 H25A 108.5
C26 C25 H25B 108.5
C25 C26 H26A 109.5
C25 C26 H26B 109.5
C25 C26 H26C 109.5
H26A C26 H26B 109.5
H26A C26 H26C 109.5
H26B C26 H26C 109.5
Si2 C27 H27A 108.5
Si2 C27 H27B 108.5
H27A C27 H27B 107.5
C28 C27 Si2 115.0(5)
C28 C27 H27A 108.5
C28 C27 H27B 108.5
C27 C28 H28A 109.5
C27 C28 H28B 109.5
C27 C28 H28C 109.5
H28A C28 H28B 109.5
H28A C28 H28C 109.5
H28B C28 H28C 109.5
Si2 C29 H29A 108.2
Si2 C29 H29B 108.2
H29A C29 H29B 107.4
C30 C29 Si2 116.2(5)
C30 C29 H29A 108.2
C30 C29 H29B 108.2
C29 C30 H30A 109.5
C29 C30 H30B 109.5
C29 C30 H30C 109.5
H30A C30 H30B 109.5
H30A C30 H30C 109.5
H30B C30 H30C 109.5
Si2 C31 H31A 105.3
Si2 C31 H31B 105.3
H31A C31 H31B 106.0
C32 C31 Si2 128.2(8)
C32 C31 H31A 105.3
C32 C31 H31B 105.3
C31 C32 H32A 109.5
C31 C32 H32B 109.5
C31 C32 H32C 109.5
H32A C32 H32B 109.5
H32A C32 H32C 109.5
H32B C32 H32C 109.5

loop_
_geom_bond_atom_site_label_1
_geom_bond_atom_site_label_2
_geom_bond_distance
Si1 C20 1.888(5)
Si1 C21 1.889(5)
Si1 C23 1.855(6)
Si1 C25 1.867(5)
Si2 C20 1.895(5)
Si2 C27 1.878(6)
Si2 C29 1.869(6)
Si2 C31 1.854(7)
O1 C9 1.434(8)
O1 C10 1.353(7)
O2 C10 1.188(8)
O3 C11 1.207(6)
N1 C8 1.477(6)
N1 C10 1.373(8)
N1 C11 1.404(6)
C1 H1 0.9300
C1 C2 1.386(9)
C1 C6 1.369(8)
C2 H2 0.9300
C2 C3 1.365(10)
C3 H3 0.9300
C3 C4 1.355(10)
C4 H4 0.9300
C4 C5 1.365(9)
C5 H5 0.9300
C5 C6 1.378(8)
C6 C7 1.510(8)
C7 H7A 0.9700
C7 H7B 0.9700
C7 C8 1.520(8)
C8 H8 0.9800
C8 C9 1.513(8)
C9 H9A 0.9700
C9 H9B 0.9700
C11 C12 1.504(7)
C12 H12 0.9800
C12 C13 1.509(7)
C12 C17 1.520(8)
C13 H13 0.9800
C13 C14 1.511(6)
C13 C18 1.542(7)
C14 H14 0.9300
C14 C15 1.307(6)
C15 C16 1.508(7)
C15 C20 1.519(6)
C16 H16A 0.9700
C16 H16B 0.9700
C16 C17 1.524(7)
C17 H17A 0.9700
C17 H17B 0.9700
C18 H18A 0.9700
C18 H18B 0.9700
C18 C19 1.503(9)
C19 H19A 0.9600
C19 H19B 0.9600
C19 H19C 0.9600
C20 H20 0.9800
C21 H21A 0.9700
C21 H21B 0.9700
C21 C22 1.518(8)
C22 H22A 0.9600
C22 H22B 0.9600
C22 H22C 0.9600
C23 H23A 0.9700
C23 H23B 0.9700
C23 C24 1.516(8)
C24 H24A 0.9600
C24 H24B 0.9600
C24 H24C 0.9600
C25 H25A 0.9700
C25 H25B 0.9700
C25 C26 1.535(7)
C26 H26A 0.9600
C26 H26B 0.9600
C26 H26C 0.9600
C27 H27A 0.9700
C27 H27B 0.9700
C27 C28 1.527(9)
C28 H28A 0.9600
C28 H28B 0.9600
C28 H28C 0.9600
C29 H29A 0.9700
C29 H29B 0.9700
C29 C30 1.522(8)
C30 H30A 0.9600
C30 H30B 0.9600
C30 H30C 0.9600
C31 H31A 0.9700
C31 H31B 0.9700
C31 C32 1.303(11)
C32 H32A 0.9600
C32 H32B 0.9600
C32 H32C 0.9600

loop_
_geom_torsion_atom_site_label_1
_geom_torsion_atom_site_label_2
_geom_torsion_atom_site_label_3
_geom_torsion_atom_site_label_4
_geom_torsion
O3 C11 C12 C13 36.1(9)
O3 C11 C12 C17 -83.9(8)
N1 C8 C9 O1 15.3(7)
N1 C11 C12 C13 -144.9(5)
N1 C11 C12 C17 95.1(6)
C1 C2 C3 C4 2.1(11)
C1 C6 C7 C8 -66.7(8)
C2 C1 C6 C5 -1.6(10)
C2 C1 C6 C7 179.7(6)
C2 C3 C4 C5 -2.1(11)
C3 C4 C5 C6 0.1(11)
C4 C5 C6 C1 1.7(9)
C4 C5 C6 C7 -179.6(6)
C5 C6 C7 C8 114.6(6)
C6 C1 C2 C3 -0.2(11)
C6 C7 C8 N1 -176.4(5)
C6 C7 C8 C9 -64.0(7)
C7 C8 C9 O1 -103.3(7)
C8 N1 C10 O1 4.2(9)
C8 N1 C10 O2 -177.4(10)
C8 N1 C11 O3 -4.9(9)
C8 N1 C11 C12 176.1(5)
C9 O1 C10 O2 -171.8(9)
C9 O1 C10 N1 6.8(10)
C10 O1 C9 C8 -14.6(10)
C10 N1 C8 C7 108.9(6)
C10 N1 C8 C9 -12.3(7)
C10 N1 C11 O3 174.1(7)
C10 N1 C11 C12 -4.9(9)
C11 N1 C8 C7 -71.9(7)
C11 N1 C8 C9 166.8(6)
C11 N1 C10 O1 -174.9(6)
C11 N1 C10 O2 3.6(15)
C11 C12 C13 C14 -168.6(4)
C11 C12 C13 C18 67.2(6)
C11 C12 C17 C16 -175.4(5)
C12 C13 C14 C15 17.4(7)
C12 C13 C18 C19 -169.6(5)
C13 C12 C17 C16 63.2(6)
C13 C14 C15 C16 3.1(8)
C13 C14 C15 C20 -176.7(4)
C14 C13 C18 C19 66.6(7)
C14 C15 C16 C17 9.5(8)
C14 C15 C20 Si1 -69.5(5)
C14 C15 C20 Si2 68.5(5)
C15 C16 C17 C12 -42.4(7)
C16 C15 C20 Si1 110.6(5)
C16 C15 C20 Si2 -111.3(5)
C17 C12 C13 C14 -48.7(5)
C17 C12 C13 C18 -172.9(5)
C18 C13 C14 C15 142.7(5)
C20 Si1 C21 C22 -94.2(5)
C20 Si1 C23 C24 -66.0(7)
C20 Si1 C25 C26 173.3(5)
C20 Si2 C27 C28 -54.6(6)
C20 Si2 C29 C30 -176.2(5)
C20 Si2 C31 C32 -103.3(12)
C20 C15 C16 C17 -170.7(5)
C21 Si1 C20 Si2 -75.7(3)
C21 Si1 C20 C15 58.3(4)
C21 Si1 C23 C24 169.4(6)
C21 Si1 C25 C26 -60.6(6)
C23 Si1 C20 Si2 164.1(3)
C23 Si1 C20 C15 -61.9(4)
C23 Si1 C21 C22 26.4(6)
C23 Si1 C25 C26 55.3(6)
C25 Si1 C20 Si2 46.5(4)
C25 Si1 C20 C15 -179.6(4)
C25 Si1 C21 C22 142.3(5)
C25 Si1 C23 C24 53.3(7)
C27 Si2 C20 Si1 -70.8(4)
C27 Si2 C20 C15 156.0(4)
C27 Si2 C29 C30 -54.9(6)
C27 Si2 C31 C32 137.3(12)
C29 Si2 C20 Si1 48.9(4)
C29 Si2 C20 C15 -84.3(4)
C29 Si2 C27 C28 -176.7(5)
C29 Si2 C31 C32 21.4(13)
C31 Si2 C20 Si1 173.2(3)
C31 Si2 C20 C15 39.9(5)
C31 Si2 C27 C28 65.2(6)
C31 Si2 C29 C30 59.4(7)
